data_4324759
loop_
_publ_author_name
'Matteo Mannini'
'Erik Tancini'
'Lorenzo Sorace'
'Philippe Sainctavit'
'Marie-Anne Arrio'
'Yu Qian'
'Edwige Otero'
'Daniele Chiappe'
'Ludovica Margheriti'
'Julio C. Cezar'
'Roberta Sessoli'
'Andrea Cornia'

_publ_contact_author_address
;Department of Chemistry and INSTM Research Unit, 
University of Modena and Reggio Emilia,
Via G. Campi 183, 41100 Modena, Italy
;
_publ_contact_author_email andrea.cornia@unimore.it
_publ_contact_author_fax 39(059)373543
_publ_contact_author_name 'Cornia, Andrea'
_publ_contact_author_phone 39(059)2055032
_publ_section_title
;
 Spin Structure of Surface-Supported Single-Molecule Magnets from
 Isomorphous Replacement and X-ray Magnetic Circular Dichroism
;
_journal_name_full 'Inorganic Chemistry'
_journal_page_first 2911
_journal_page_last 2917
_journal_paper_doi 10.1021/ic102184n
_journal_volume 50
_journal_year 2011
_chemical_compound_source synthesis
_chemical_formula_iupac '[Fe3Cr(C11H19O2)6(C15H27SO4)2]'
_chemical_formula_moiety 'C96 H168 Cr Fe3 O20 S2'
_chemical_formula_sum 'C96 H168 Cr Fe3 O20 S2'
_chemical_formula_weight 1925.97
_chemical_name_common Fe3CrC9SAc
_chemical_name_systematic
;
 ?
;
_space_group_IT_number 15
_symmetry_cell_setting monoclinic
_symmetry_space_group_name_Hall '-C 2yc'
_symmetry_space_group_name_H-M 'C 1 2/c 1'
_atom_sites_solution_hydrogens geom
_atom_sites_solution_primary direct
_atom_sites_solution_secondary difmap
_audit_creation_method SHELXL-97
_cell_angle_alpha 90.00
_cell_angle_beta 97.929(2)
_cell_angle_gamma 90.00
_cell_formula_units_Z 4
_cell_length_a 27.4032(15)
_cell_length_b 20.8832(13)
_cell_length_c 18.9981(12)
_cell_measurement_reflns_used 7828
_cell_measurement_temperature 120(2)
_cell_measurement_theta_max 27.16
_cell_measurement_theta_min 2.40
_cell_volume 10768.0(11)
_computing_cell_refinement 'Bruker-Nonius X8APEX package'
_computing_data_collection 'Bruker-Nonius X8APEX package'
_computing_data_reduction 'Bruker-Nonius X8APEX package'
_computing_molecular_graphics 'ORTEP3 (Farrugia, 1997)'
_computing_publication_material 'WINGX v1.70.01 (Farrugia, 1999)'
_computing_structure_refinement 'SHELXL-97 (Sheldrick, 1997)'
_computing_structure_solution 'SIR92 (Altomare, 1993)'
_diffrn_ambient_temperature 120(2)
_diffrn_detector_area_resol_mean 66
_diffrn_measured_fraction_theta_full 0.994
_diffrn_measured_fraction_theta_max 0.994
_diffrn_measurement_device_type 'Bruker X8APEX four-circle diffractometer'
_diffrn_measurement_method 'phi and omega scans'
_diffrn_radiation_monochromator graphite
_diffrn_radiation_source 'fine-focus sealed tube'
_diffrn_radiation_type MoK\a
_diffrn_radiation_wavelength 0.71073
_diffrn_reflns_av_R_equivalents 0.0334
_diffrn_reflns_av_sigmaI/netI 0.0317
_diffrn_reflns_limit_h_max 35
_diffrn_reflns_limit_h_min -34
_diffrn_reflns_limit_k_max 27
_diffrn_reflns_limit_k_min -27
_diffrn_reflns_limit_l_max 16
_diffrn_reflns_limit_l_min -24
_diffrn_reflns_number 54658
_diffrn_reflns_theta_full 27.55
_diffrn_reflns_theta_max 27.55
_diffrn_reflns_theta_min 2.80
_exptl_absorpt_coefficient_mu 0.593
_exptl_absorpt_correction_T_max 0.8756
_exptl_absorpt_correction_T_min 0.7845
_exptl_absorpt_correction_type multi-scan
_exptl_absorpt_process_details
;
SADABS - Bruker Nonius area detector scaling 
and absorption correction - V2.10'
;
_exptl_crystal_colour red-black
_exptl_crystal_density_diffrn 1.188
_exptl_crystal_description prisms
_exptl_crystal_F_000 4152
_exptl_crystal_size_max 0.43
_exptl_crystal_size_mid 0.30
_exptl_crystal_size_min 0.23
_refine_diff_density_max 0.915
_refine_diff_density_min -0.902
_refine_diff_density_rms 0.081
_refine_ls_extinction_method none
_refine_ls_goodness_of_fit_ref 1.023
_refine_ls_hydrogen_treatment constr
_refine_ls_matrix_type full
_refine_ls_number_parameters 537
_refine_ls_number_reflns 12377
_refine_ls_number_restraints 10
_refine_ls_restrained_S_all 1.024
_refine_ls_R_factor_all 0.0958
_refine_ls_R_factor_gt 0.0651
_refine_ls_shift/su_max 0.034
_refine_ls_shift/su_mean 0.000
_refine_ls_structure_factor_coef Fsqd
_refine_ls_weighting_details 'calc w=1/[\s^2^(Fo^2^)+(0.0938P)^2^+28.6834P] where P=(Fo^2^+2Fc^2^)/3'
_refine_ls_weighting_scheme calc
_refine_ls_wR_factor_gt 0.1698
_refine_ls_wR_factor_ref 0.1988
_reflns_number_gt 8635
_reflns_number_total 12377
_reflns_threshold_expression >2sigma(I)
_cod_data_source_file ic102184n_si_002.cif
_cod_data_source_block fe3crc9sac_4_work3
_cod_database_code 4324759

loop_
_symmetry_equiv_pos_as_xyz
'x, y, z'
'-x, y, -z+1/2'
'x+1/2, y+1/2, z'
'-x+1/2, y+1/2, -z+1/2'
'-x, -y, -z'
'x, -y, z-1/2'
'-x+1/2, -y+1/2, -z'
'x+1/2, -y+1/2, z-1/2'

loop_
_atom_site_label
_atom_site_type_symbol
_atom_site_fract_x
_atom_site_fract_y
_atom_site_fract_z
_atom_site_U_iso_or_equiv
_atom_site_adp_type
_atom_site_occupancy
_atom_site_symmetry_multiplicity
_atom_site_calc_flag
_atom_site_refinement_flags
_atom_site_disorder_assembly
_atom_site_disorder_group
Cr1 Cr 1.0000 0.30487(3) 0.2500 0.03665(18) Uani 1 2 d S . .
Fe2 Fe 1.0000 0.16074(3) 0.2500 0.03730(16) Uani 1 2 d S . .
Fe3 Fe 0.904530(16) 0.37780(2) 0.24128(3) 0.04425(15) Uani 1 1 d . . .
O1 O 0.98181(7) 0.23332(10) 0.30794(11) 0.0375(5) Uani 1 1 d . . .
O2 O 1.06166(7) 0.31578(11) 0.31432(12) 0.0417(5) Uani 1 1 d . . .
O3 O 0.96674(7) 0.36521(11) 0.30620(12) 0.0411(5) Uani 1 1 d . . .
O4 O 0.97589(8) 0.09494(11) 0.31353(12) 0.0433(5) Uani 1 1 d . . .
O5 O 0.93481(7) 0.15138(11) 0.18969(12) 0.0427(5) Uani 1 1 d . . .
O6 O 0.87133(8) 0.31463(12) 0.29822(13) 0.0495(6) Uani 1 1 d . . .
O7 O 0.84278(8) 0.37428(14) 0.17159(14) 0.0578(7) Uani 1 1 d . . .
O8 O 0.87802(9) 0.44697(13) 0.29849(13) 0.0537(6) Uani 1 1 d . . .
O9 O 0.92747(8) 0.44951(12) 0.18396(13) 0.0473(5) Uani 1 1 d . . .
C1 C 0.98885(12) 0.23886(17) 0.38333(18) 0.0459(7) Uani 1 1 d . . .
H1A H 1.0120 0.2051 0.4037 0.055 Uiso 1 1 calc R . .
H1B H 0.9570 0.2315 0.4010 0.055 Uiso 1 1 calc R . .
C2 C 1.06082(11) 0.31557(19) 0.38870(18) 0.0476(8) Uani 1 1 d . . .
H2A H 1.0734 0.3572 0.4085 0.057 Uiso 1 1 calc R . .
H2B H 1.0833 0.2817 0.4105 0.057 Uiso 1 1 calc R . .
C3 C 0.97372(12) 0.35858(17) 0.38103(18) 0.0452(7) Uani 1 1 d . . .
H3A H 0.9413 0.3508 0.3969 0.054 Uiso 1 1 calc R . .
H3B H 0.9867 0.3994 0.4024 0.054 Uiso 1 1 calc R . .
C4 C 1.00903(11) 0.30411(16) 0.40941(18) 0.0422(7) Uani 1 1 d . . .
C5 C 0.93938(11) 0.05749(16) 0.30218(17) 0.0412(7) Uani 1 1 d . . .
C6 C 0.90365(11) 0.06121(17) 0.24247(17) 0.0433(7) Uani 1 1 d . . .
H6 H 0.8784 0.0297 0.2372 0.052 Uiso 1 1 calc R . .
C7 C 0.90264(10) 0.10798(16) 0.19027(17) 0.0396(7) Uani 1 1 d . . .
C8 C 0.82737(12) 0.29464(17) 0.2903(2) 0.0470(8) Uani 1 1 d . . .
C9 C 0.79230(12) 0.30999(19) 0.2321(2) 0.0561(9) Uani 1 1 d . . .
H9 H 0.7599 0.2937 0.2315 0.067 Uiso 1 1 calc R . .
C10 C 0.80181(12) 0.3473(2) 0.1756(2) 0.0550(9) Uani 1 1 d . . .
C11 C 0.86700(11) 0.50443(18) 0.2809(2) 0.0491(8) Uani 1 1 d . . .
C12 C 0.88271(13) 0.53478(19) 0.2233(2) 0.0542(9) Uani 1 1 d . . .
H12 H 0.8714 0.5772 0.2127 0.065 Uiso 1 1 calc R . .
C13 C 0.91406(11) 0.50733(18) 0.17966(18) 0.0476(8) Uani 1 1 d . . .
C14 C 0.93832(13) 0.00694(18) 0.3605(2) 0.0499(8) Uani 1 1 d . . .
C15 C 0.94503(18) 0.0412(2) 0.4327(2) 0.0684(11) Uani 1 1 d . . .
H15A H 0.9441 0.0097 0.4707 0.103 Uiso 1 1 calc R . .
H15B H 0.9184 0.0724 0.4340 0.103 Uiso 1 1 calc R . .
H15C H 0.9768 0.0634 0.4395 0.103 Uiso 1 1 calc R . .
C16 C 0.89012(16) -0.0314(2) 0.3528(2) 0.0667(11) Uani 1 1 d . . .
H16A H 0.8914 -0.0625 0.3916 0.100 Uiso 1 1 calc R . .
H16B H 0.8858 -0.0540 0.3072 0.100 Uiso 1 1 calc R . .
H16C H 0.8624 -0.0022 0.3547 0.100 Uiso 1 1 calc R . .
C17 C 0.98189(16) -0.0378(2) 0.3572(3) 0.0681(11) Uani 1 1 d . . .
H17A H 0.9823 -0.0708 0.3940 0.102 Uiso 1 1 calc R . .
H17B H 1.0126 -0.0132 0.3650 0.102 Uiso 1 1 calc R . .
H17C H 0.9787 -0.0583 0.3103 0.102 Uiso 1 1 calc R . .
C18 C 0.86129(11) 0.11150(17) 0.12661(18) 0.0459(8) Uani 1 1 d . . .
C19 C 0.88549(14) 0.0998(2) 0.0604(2) 0.0655(11) Uani 1 1 d . . .
H19A H 0.9126 0.1302 0.0591 0.098 Uiso 1 1 calc R . .
H19B H 0.8611 0.1055 0.0180 0.098 Uiso 1 1 calc R . .
H19C H 0.8984 0.0560 0.0613 0.098 Uiso 1 1 calc R . .
C20 C 0.82040(13) 0.0628(2) 0.1313(2) 0.0643(11) Uani 1 1 d . . .
H20A H 0.7952 0.0671 0.0896 0.096 Uiso 1 1 calc R . .
H20B H 0.8055 0.0706 0.1745 0.096 Uiso 1 1 calc R . .
H20C H 0.8342 0.0195 0.1327 0.096 Uiso 1 1 calc R . .
C21 C 0.83883(13) 0.1783(2) 0.1251(2) 0.0643(11) Uani 1 1 d . . .
H21A H 0.8645 0.2103 0.1215 0.096 Uiso 1 1 calc R . .
H21B H 0.8244 0.1855 0.1689 0.096 Uiso 1 1 calc R . .
H21C H 0.8131 0.1822 0.0840 0.096 Uiso 1 1 calc R . .
C22 C 0.81552(13) 0.2489(2) 0.3485(2) 0.0554(9) Uani 1 1 d . . .
C23 C 0.83302(19) 0.2796(2) 0.4201(2) 0.0743(12) Uani 1 1 d . . .
H23A H 0.8140 0.3186 0.4253 0.111 Uiso 1 1 calc R . .
H23B H 0.8680 0.2905 0.4230 0.111 Uiso 1 1 calc R . .
H23C H 0.8283 0.2495 0.4582 0.111 Uiso 1 1 calc R . .
C24 C 0.84443(17) 0.1870(2) 0.3412(3) 0.0693(11) Uani 1 1 d . . .
H24A H 0.8370 0.1561 0.3770 0.104 Uiso 1 1 calc R . .
H24B H 0.8798 0.1964 0.3482 0.104 Uiso 1 1 calc R . .
H24C H 0.8350 0.1690 0.2936 0.104 Uiso 1 1 calc R . .
C25 C 0.76056(16) 0.2331(2) 0.3441(3) 0.0788(14) Uani 1 1 d . . .
H25A H 0.7419 0.2727 0.3475 0.118 Uiso 1 1 calc R . .
H25B H 0.7554 0.2044 0.3832 0.118 Uiso 1 1 calc R . .
H25C H 0.7493 0.2120 0.2986 0.118 Uiso 1 1 calc R . .
C26 C 0.76217(15) 0.3608(3) 0.1119(3) 0.0778(14) Uani 1 1 d . . .
C27 C 0.7850(2) 0.3517(4) 0.0442(3) 0.114(2) Uani 1 1 d . . .
H27A H 0.7605 0.3614 0.0030 0.172 Uiso 1 1 calc R . .
H27B H 0.7961 0.3073 0.0413 0.172 Uiso 1 1 calc R . .
H27C H 0.8132 0.3807 0.0446 0.172 Uiso 1 1 calc R . .
C28 C 0.71742(18) 0.3173(4) 0.1093(3) 0.122(3) Uani 1 1 d . . .
H28A H 0.7006 0.3257 0.1507 0.183 Uiso 1 1 calc R . .
H28B H 0.7280 0.2725 0.1098 0.183 Uiso 1 1 calc R . .
H28C H 0.6948 0.3258 0.0658 0.183 Uiso 1 1 calc R . .
C29 C 0.7475(2) 0.4297(3) 0.1184(5) 0.143(3) Uani 1 1 d . . .
H29A H 0.7335 0.4357 0.1627 0.214 Uiso 1 1 calc R . .
H29B H 0.7228 0.4412 0.0779 0.214 Uiso 1 1 calc R . .
H29C H 0.7765 0.4572 0.1187 0.214 Uiso 1 1 calc R . .
C30 C 0.83640(14) 0.5400(2) 0.3301(2) 0.0639(11) Uani 1 1 d . . .
C31 C 0.8740(3) 0.5730(5) 0.3879(4) 0.148(3) Uani 1 1 d . . .
H31A H 0.8944 0.6031 0.3651 0.222 Uiso 1 1 calc R . .
H31B H 0.8952 0.5404 0.4137 0.222 Uiso 1 1 calc R . .
H31C H 0.8562 0.5962 0.4213 0.222 Uiso 1 1 calc R . .
C32 C 0.8055(2) 0.5934(3) 0.2940(3) 0.0953(19) Uani 1 1 d . . .
H32A H 0.8269 0.6241 0.2740 0.143 Uiso 1 1 calc R . .
H32B H 0.7880 0.6151 0.3288 0.143 Uiso 1 1 calc R . .
H32C H 0.7816 0.5757 0.2558 0.143 Uiso 1 1 calc R . .
C33 C 0.8055(2) 0.4945(3) 0.3652(5) 0.141(3) Uani 1 1 d . . .
H33A H 0.8259 0.4589 0.3859 0.212 Uiso 1 1 calc R . .
H33B H 0.7789 0.4779 0.3301 0.212 Uiso 1 1 calc R . .
H33C H 0.7912 0.5168 0.4029 0.212 Uiso 1 1 calc R . .
C34 C 0.93531(14) 0.54623(19) 0.1228(2) 0.0566(9) Uani 1 1 d . . .
C35 C 0.92126(17) 0.5123(2) 0.0519(2) 0.0719(12) Uani 1 1 d . . .
H35A H 0.9312 0.4673 0.0565 0.108 Uiso 1 1 calc R . .
H35B H 0.9380 0.5330 0.0155 0.108 Uiso 1 1 calc R . .
H35C H 0.8855 0.5149 0.0380 0.108 Uiso 1 1 calc R . .
C36 C 0.9171(2) 0.6155(2) 0.1170(3) 0.0885(17) Uani 1 1 d . . .
H36A H 0.9320 0.6375 0.0796 0.133 Uiso 1 1 calc R . .
H36B H 0.9266 0.6374 0.1624 0.133 Uiso 1 1 calc R . .
H36C H 0.8812 0.6159 0.1051 0.133 Uiso 1 1 calc R . .
C37 C 0.99175(14) 0.5457(2) 0.1419(3) 0.0681(11) Uani 1 1 d . . .
H37A H 1.0037 0.5014 0.1430 0.102 Uiso 1 1 calc R . .
H37B H 1.0009 0.5653 0.1887 0.102 Uiso 1 1 calc R . .
H37C H 1.0066 0.5699 0.1062 0.102 Uiso 1 1 calc R . .
C38 C 1.01203(13) 0.30687(18) 0.49088(19) 0.0495(8) Uani 1 1 d . . .
H38A H 1.0236 0.3502 0.5063 0.059 Uiso 1 1 calc R . .
H38B H 0.9781 0.3023 0.5027 0.059 Uiso 1 1 calc R . .
C39 C 1.04444(15) 0.25850(19) 0.53541(19) 0.0548(9) Uani 1 1 d . . .
H39A H 1.0326 0.2147 0.5222 0.066 Uiso 1 1 calc R . .
H39B H 1.0786 0.2623 0.5244 0.066 Uiso 1 1 calc R . .
C40 C 1.04453(18) 0.2678(2) 0.6138(2) 0.0698(12) Uani 1 1 d . B .
H40A H 1.0564 0.3117 0.6257 0.084 Uiso 1 1 calc R . .
H40B H 1.0099 0.2657 0.6231 0.084 Uiso 1 1 calc R . .
C41 C 1.0734(2) 0.2237(2) 0.6634(2) 0.0794(14) Uani 1 1 d . . .
H41A H 1.1077 0.2240 0.6524 0.095 Uiso 1 1 calc R A 1
H41B H 1.0603 0.1800 0.6534 0.095 Uiso 1 1 calc R A 1
C42 C 1.0752(2) 0.2354(3) 0.7401(3) 0.0900(16) Uani 0.606(2) 1 d PD B 1
H42A H 1.0971 0.2728 0.7513 0.108 Uiso 0.606(2) 1 calc PR B 1
H42B H 1.0418 0.2494 0.7473 0.108 Uiso 0.606(2) 1 calc PR B 1
C43 C 1.0902(3) 0.1884(3) 0.7946(3) 0.0809(18) Uani 0.606(2) 1 d PD B 1
H43A H 1.1210 0.1685 0.7832 0.097 Uiso 0.606(2) 1 calc PR B 1
H43B H 1.0648 0.1543 0.7898 0.097 Uiso 0.606(2) 1 calc PR B 1
C44 C 1.0991(3) 0.2074(3) 0.8721(3) 0.098(3) Uani 0.606(2) 1 d PD B 1
H44A H 1.1316 0.2288 0.8810 0.118 Uiso 0.606(2) 1 calc PR B 1
H44B H 1.0740 0.2397 0.8800 0.118 Uiso 0.606(2) 1 calc PR B 1
C45 C 1.0983(3) 0.1584(3) 0.9247(3) 0.0858(19) Uani 0.606(2) 1 d PD B 1
H45A H 1.0638 0.1441 0.9236 0.103 Uiso 0.606(2) 1 calc PR B 1
H45B H 1.1086 0.1779 0.9719 0.103 Uiso 0.606(2) 1 calc PR B 1
C46 C 1.12922(8) 0.1006(3) 0.9191(2) 0.0760(4) Uiso 0.606(2) 1 d PGD B 1
H46A H 1.1194 0.0804 0.8722 0.091 Uiso 0.606(2) 1 calc PR B 1
H46B H 1.1228 0.0694 0.9560 0.091 Uiso 0.606(2) 1 calc PR B 1
S1 S 1.19439(8) 0.11780(10) 0.92943(11) 0.0760(4) Uiso 0.606(2) 1 d PG B 1
C47 C 1.21423(11) 0.07992(15) 1.01188(13) 0.0760(4) Uiso 0.606(2) 1 d PG B 1
O10 O 1.18635(15) 0.0510(2) 1.04434(17) 0.0760(4) Uiso 0.606(2) 1 d PG B 1
C48 C 1.26821(12) 0.0868(3) 1.0361(2) 0.0760(4) Uiso 0.606(2) 1 d PG B 1
H48A H 1.2832 0.1122 1.0013 0.114 Uiso 0.606(2) 1 calc PR B 1
H48B H 1.2835 0.0444 1.0407 0.114 Uiso 0.606(2) 1 calc PR B 1
H48C H 1.2733 0.1085 1.0823 0.114 Uiso 0.606(2) 1 calc PR B 1
C42A C 1.0752(2) 0.2354(3) 0.7401(3) 0.0900(16) Uani 0.211(2) 1 d P B 2
H42C H 1.0971 0.2728 0.7513 0.108 Uiso 0.211(2) 1 calc PR B 2
H42D H 1.0418 0.2494 0.7473 0.108 Uiso 0.211(2) 1 calc PR B 2
C43A C 1.0902(3) 0.1884(3) 0.7946(3) 0.0809(18) Uani 0.211(2) 1 d P B 2
H43C H 1.1210 0.1685 0.7832 0.097 Uiso 0.211(2) 1 calc PR B 2
H43D H 1.0648 0.1543 0.7898 0.097 Uiso 0.211(2) 1 calc PR B 2
C44A C 1.0991(3) 0.2074(3) 0.8721(3) 0.098(3) Uani 0.211(2) 1 d P B 2
H44C H 1.1316 0.2288 0.8810 0.118 Uiso 0.211(2) 1 calc PR B 2
H44D H 1.0740 0.2397 0.8800 0.118 Uiso 0.211(2) 1 calc PR B 2
C45A C 1.0983(3) 0.1584(3) 0.9247(3) 0.0858(19) Uani 0.211(2) 1 d PD B 2
H45C H 1.0638 0.1526 0.9335 0.103 Uiso 0.211(2) 1 calc PR B 2
H45D H 1.1173 0.1738 0.9696 0.103 Uiso 0.211(2) 1 calc PR B 2
C46A C 1.1191(3) 0.0912(4) 0.9072(4) 0.0760(4) Uiso 0.211(2) 1 d PGD B 2
H46C H 1.1359 0.0922 0.8642 0.091 Uiso 0.211(2) 1 calc PR B 2
H46D H 1.0935 0.0576 0.9023 0.091 Uiso 0.211(2) 1 calc PR B 2
S1A S 1.1619(2) 0.0829(3) 0.9879(3) 0.0760(4) Uiso 0.211(2) 1 d PG B 2
C47A C 1.2187(2) 0.0930(4) 0.9546(4) 0.0760(4) Uiso 0.211(2) 1 d PG B 2
O10A O 1.2210(3) 0.1039(5) 0.8927(4) 0.0760(4) Uiso 0.211(2) 1 d PG B 2
C48A C 1.2627(2) 0.0875(5) 1.0104(5) 0.0760(4) Uiso 0.211(2) 1 d PG B 2
H48D H 1.2518 0.0786 1.0564 0.114 Uiso 0.211(2) 1 calc PR B 2
H48E H 1.2812 0.1278 1.0132 0.114 Uiso 0.211(2) 1 calc PR B 2
H48F H 1.2838 0.0525 0.9981 0.114 Uiso 0.211(2) 1 calc PR B 2
C42B C 1.0752(2) 0.2354(3) 0.7401(3) 0.0900(16) Uani 0.183(2) 1 d PD B 3
H42E H 1.0467 0.2139 0.7565 0.108 Uiso 0.183(2) 1 calc PR B 3
H42F H 1.0716 0.2819 0.7478 0.108 Uiso 0.183(2) 1 calc PR B 3
C43B C 1.1219(9) 0.2126(14) 0.7860(13) 0.0760(4) Uiso 0.183(2) 1 d PD B 3
H43E H 1.1424 0.2497 0.8039 0.091 Uiso 0.183(2) 1 calc PR B 3
H43F H 1.1414 0.1852 0.7577 0.091 Uiso 0.183(2) 1 calc PR B 3
C44B C 1.1065(9) 0.1745(14) 0.8481(14) 0.0760(4) Uiso 0.183(2) 1 d PD B 3
H44E H 1.0978 0.2043 0.8849 0.091 Uiso 0.183(2) 1 calc PR B 3
H44F H 1.0772 0.1481 0.8313 0.091 Uiso 0.183(2) 1 calc PR B 3
C45B C 1.1477(9) 0.1324(12) 0.8790(11) 0.0760(4) Uiso 0.183(2) 1 d PD B 3
H45E H 1.1800 0.1534 0.8780 0.091 Uiso 0.183(2) 1 calc PR B 3
H45F H 1.1472 0.0911 0.8535 0.091 Uiso 0.183(2) 1 calc PR B 3
C46B C 1.1370(3) 0.1233(6) 0.9556(8) 0.0760(4) Uiso 0.183(2) 1 d PGD B 3
H46E H 1.1041 0.1037 0.9555 0.091 Uiso 0.183(2) 1 calc PR B 3
H46F H 1.1375 0.1651 0.9801 0.091 Uiso 0.183(2) 1 calc PR B 3
S1B S 1.1841(3) 0.0715(3) 1.0005(4) 0.0760(4) Uiso 0.183(2) 1 d PG B 3
C47B C 1.2351(3) 0.1244(4) 1.0123(6) 0.0760(4) Uiso 0.183(2) 1 d PG B 3
O10B O 1.2320(5) 0.1796(4) 0.9934(8) 0.0760(4) Uiso 0.183(2) 1 d PG B 3
C48B C 1.2814(3) 0.0942(8) 1.0483(10) 0.0760(4) Uiso 0.183(2) 1 d PG B 3
H48G H 1.2751 0.0492 1.0586 0.114 Uiso 0.183(2) 1 calc PR B 3
H48H H 1.2925 0.1169 1.0928 0.114 Uiso 0.183(2) 1 calc PR B 3
H48I H 1.3070 0.0967 1.0170 0.114 Uiso 0.183(2) 1 calc PR B 3

loop_
_atom_site_aniso_label
_atom_site_aniso_U_11
_atom_site_aniso_U_22
_atom_site_aniso_U_33
_atom_site_aniso_U_23
_atom_site_aniso_U_13
_atom_site_aniso_U_12
Cr1 0.0219(3) 0.0461(4) 0.0403(4) 0.000 -0.0015(3) 0.000
Fe2 0.0231(3) 0.0471(4) 0.0384(3) 0.000 -0.0073(2) 0.000
Fe3 0.0280(2) 0.0578(3) 0.0463(3) 0.0127(2) 0.00258(18) 0.00640(19)
O1 0.0290(10) 0.0449(12) 0.0368(11) -0.0004(9) -0.0015(8) 0.0023(8)
O2 0.0267(10) 0.0550(13) 0.0418(12) -0.0057(10) -0.0007(8) -0.0001(9)
O3 0.0306(10) 0.0480(12) 0.0436(12) 0.0037(10) 0.0011(9) 0.0066(9)
O4 0.0370(11) 0.0498(13) 0.0399(12) 0.0027(10) -0.0060(9) -0.0049(9)
O5 0.0261(10) 0.0528(13) 0.0453(12) 0.0044(10) -0.0089(9) -0.0049(9)
O6 0.0309(11) 0.0628(15) 0.0541(14) 0.0146(12) 0.0035(10) 0.0025(10)
O7 0.0312(11) 0.0817(18) 0.0583(16) 0.0216(13) -0.0014(10) 0.0063(11)
O8 0.0475(13) 0.0653(16) 0.0501(14) 0.0216(12) 0.0136(11) 0.0195(11)
O9 0.0387(12) 0.0545(14) 0.0488(14) 0.0113(11) 0.0069(10) 0.0039(10)
C1 0.0408(17) 0.0532(19) 0.0441(18) 0.0004(15) 0.0077(14) 0.0066(14)
C2 0.0306(15) 0.064(2) 0.0451(19) -0.0004(16) -0.0038(13) 0.0035(14)
C3 0.0352(15) 0.0526(19) 0.0460(19) -0.0045(15) -0.0005(13) 0.0079(14)
C4 0.0324(15) 0.0499(18) 0.0433(18) -0.0004(14) 0.0019(12) 0.0061(13)
C5 0.0340(15) 0.0462(17) 0.0437(18) -0.0055(14) 0.0068(12) 0.0019(13)
C6 0.0302(14) 0.0553(19) 0.0441(18) -0.0058(15) 0.0039(12) -0.0042(13)
C7 0.0255(13) 0.0522(18) 0.0392(16) -0.0063(14) -0.0019(11) 0.0024(12)
C8 0.0337(15) 0.0530(19) 0.056(2) -0.0029(16) 0.0105(14) 0.0053(14)
C9 0.0308(16) 0.067(2) 0.069(3) 0.005(2) 0.0046(15) 0.0003(15)
C10 0.0306(16) 0.068(2) 0.064(2) 0.0051(19) -0.0013(15) 0.0080(15)
C11 0.0280(14) 0.064(2) 0.055(2) 0.0134(17) 0.0032(13) 0.0109(14)
C12 0.0419(18) 0.059(2) 0.062(2) 0.0163(18) 0.0097(16) 0.0096(15)
C13 0.0319(15) 0.062(2) 0.0466(19) 0.0094(16) -0.0009(13) -0.0009(14)
C14 0.0496(19) 0.052(2) 0.049(2) 0.0015(16) 0.0105(15) 0.0011(15)
C15 0.081(3) 0.081(3) 0.043(2) 0.000(2) 0.0088(19) -0.004(2)
C16 0.063(2) 0.070(3) 0.068(3) 0.012(2) 0.012(2) -0.012(2)
C17 0.066(3) 0.062(2) 0.079(3) 0.016(2) 0.016(2) 0.015(2)
C18 0.0258(14) 0.063(2) 0.0456(18) -0.0036(16) -0.0075(12) -0.0056(13)
C19 0.046(2) 0.102(3) 0.046(2) -0.013(2) -0.0015(16) -0.007(2)
C20 0.0341(17) 0.086(3) 0.067(3) -0.002(2) -0.0104(16) -0.0150(18)
C21 0.0386(18) 0.075(3) 0.073(3) 0.004(2) -0.0172(17) 0.0063(17)
C22 0.0441(19) 0.063(2) 0.061(2) 0.0053(18) 0.0141(16) -0.0027(16)
C23 0.087(3) 0.082(3) 0.059(3) 0.000(2) 0.026(2) -0.007(2)
C24 0.077(3) 0.057(2) 0.075(3) 0.013(2) 0.017(2) 0.008(2)
C25 0.053(2) 0.088(3) 0.099(4) 0.017(3) 0.024(2) -0.010(2)
C26 0.038(2) 0.101(4) 0.086(3) 0.026(3) -0.017(2) 0.002(2)
C27 0.079(4) 0.190(7) 0.065(3) 0.037(4) -0.024(3) -0.016(4)
C28 0.056(3) 0.180(7) 0.116(5) 0.048(5) -0.041(3) -0.034(4)
C29 0.089(4) 0.128(6) 0.189(8) 0.012(5) -0.057(5) 0.047(4)
C30 0.050(2) 0.076(3) 0.070(3) 0.023(2) 0.0230(19) 0.0259(19)
C31 0.108(5) 0.248(10) 0.089(4) -0.060(6) 0.020(4) 0.053(6)
C32 0.093(4) 0.096(4) 0.106(4) 0.040(3) 0.048(3) 0.054(3)
C33 0.133(5) 0.092(4) 0.231(8) 0.071(5) 0.140(6) 0.059(4)
C34 0.050(2) 0.061(2) 0.060(2) 0.0152(18) 0.0122(17) -0.0037(17)
C35 0.068(3) 0.095(3) 0.052(2) 0.019(2) 0.0053(19) -0.010(2)
C36 0.097(4) 0.075(3) 0.103(4) 0.038(3) 0.048(3) 0.013(3)
C37 0.049(2) 0.080(3) 0.077(3) -0.001(2) 0.017(2) -0.016(2)
C38 0.0440(18) 0.057(2) 0.0462(19) -0.0001(16) 0.0012(14) 0.0108(15)
C39 0.057(2) 0.056(2) 0.048(2) -0.0029(16) -0.0058(16) 0.0111(17)
C40 0.077(3) 0.083(3) 0.047(2) 0.005(2) 0.0002(19) 0.023(2)
C41 0.109(4) 0.064(3) 0.057(3) 0.000(2) -0.016(2) 0.024(3)
C42 0.112(4) 0.100(4) 0.055(3) 0.019(3) 0.000(3) 0.031(3)
C43 0.120(5) 0.061(3) 0.054(3) 0.003(3) -0.015(3) 0.005(3)
C44 0.179(8) 0.071(4) 0.041(3) 0.001(3) 0.004(4) 0.052(4)
C45 0.120(5) 0.068(4) 0.072(4) 0.006(3) 0.022(4) 0.020(3)
C42A 0.112(4) 0.100(4) 0.055(3) 0.019(3) 0.000(3) 0.031(3)
C43A 0.120(5) 0.061(3) 0.054(3) 0.003(3) -0.015(3) 0.005(3)
C44A 0.179(8) 0.071(4) 0.041(3) 0.001(3) 0.004(4) 0.052(4)
C45A 0.120(5) 0.068(4) 0.072(4) 0.006(3) 0.022(4) 0.020(3)
C42B 0.112(4) 0.100(4) 0.055(3) 0.019(3) 0.000(3) 0.031(3)

loop_
_atom_type_symbol
_atom_type_description
_atom_type_scat_dispersion_real
_atom_type_scat_dispersion_imag
_atom_type_scat_source
C C 0.0033 0.0016 'International Tables Vol C Tables 4.2.6.8 and 6.1.1.4'
H H 0.0000 0.0000 'International Tables Vol C Tables 4.2.6.8 and 6.1.1.4'
O O 0.0106 0.0060 'International Tables Vol C Tables 4.2.6.8 and 6.1.1.4'
S S 0.1246 0.1234 'International Tables Vol C Tables 4.2.6.8 and 6.1.1.4'
Fe Fe 0.3463 0.8444 'International Tables Vol C Tables 4.2.6.8 and 6.1.1.4'
Cr Cr 0.3209 0.6236 'International Tables Vol C Tables 4.2.6.8 and 6.1.1.4'

loop_
_geom_angle_atom_site_label_1
_geom_angle_atom_site_label_2
_geom_angle_atom_site_label_3
_geom_angle
_geom_angle_site_symmetry_1
_geom_angle_site_symmetry_3
O3 Cr1 O3 99.80(13) 2_755 .
O3 Cr1 O2 80.72(9) 2_755 .
O3 Cr1 O2 90.65(9) . .
O3 Cr1 O2 90.65(9) 2_755 2_755
O3 Cr1 O2 80.72(9) . 2_755
O2 Cr1 O2 166.63(14) . 2_755
O3 Cr1 O1 90.62(9) 2_755 2_755
O3 Cr1 O1 166.16(9) . 2_755
O2 Cr1 O1 100.07(9) . 2_755
O2 Cr1 O1 90.15(9) 2_755 2_755
O3 Cr1 O1 166.16(9) 2_755 .
O3 Cr1 O1 90.62(9) . .
O2 Cr1 O1 90.15(9) . .
O2 Cr1 O1 100.07(9) 2_755 .
O1 Cr1 O1 80.70(12) 2_755 .
O1 Fe2 O1 79.89(12) . 2_755
O1 Fe2 O5 96.92(9) . .
O1 Fe2 O5 91.71(9) 2_755 .
O1 Fe2 O5 91.71(9) . 2_755
O1 Fe2 O5 96.92(9) 2_755 2_755
O5 Fe2 O5 168.75(14) . 2_755
O1 Fe2 O4 172.82(9) . 2_755
O1 Fe2 O4 93.50(9) 2_755 2_755
O5 Fe2 O4 86.00(9) . 2_755
O5 Fe2 O4 86.28(9) 2_755 2_755
O1 Fe2 O4 93.50(9) . .
O1 Fe2 O4 172.82(9) 2_755 .
O5 Fe2 O4 86.28(9) . .
O5 Fe2 O4 86.00(9) 2_755 .
O4 Fe2 O4 93.23(14) 2_755 .
O3 Fe3 O2 79.60(9) . 2_755
O3 Fe3 O7 169.96(11) . .
O2 Fe3 O7 92.19(10) 2_755 .
O3 Fe3 O6 89.56(9) . .
O2 Fe3 O6 97.94(10) 2_755 .
O7 Fe3 O6 85.84(10) . .
O3 Fe3 O9 97.48(9) . .
O2 Fe3 O9 89.66(10) 2_755 .
O7 Fe3 O9 88.16(10) . .
O6 Fe3 O9 170.49(9) . .
O3 Fe3 O8 95.93(10) . .
O2 Fe3 O8 172.89(10) 2_755 .
O7 Fe3 O8 92.79(11) . .
O6 Fe3 O8 87.49(10) . .
O9 Fe3 O8 85.43(10) . .
C1 O1 Cr1 119.57(19) . .
C1 O1 Fe2 127.80(19) . .
Cr1 O1 Fe2 99.71(10) . .
C2 O2 Cr1 119.40(18) . .
C2 O2 Fe3 127.4(2) . 2_755
Cr1 O2 Fe3 99.80(10) . 2_755
C3 O3 Cr1 118.47(18) . .
C3 O3 Fe3 128.66(18) . .
Cr1 O3 Fe3 99.88(10) . .
C5 O4 Fe2 129.9(2) . .
C7 O5 Fe2 129.4(2) . .
C8 O6 Fe3 130.5(2) . .
C10 O7 Fe3 130.7(2) . .
C11 O8 Fe3 129.0(2) . .
C13 O9 Fe3 129.8(2) . .
O1 C1 C4 113.0(3) . .
O2 C2 C4 113.4(2) . .
O3 C3 C4 114.5(3) . .
C1 C4 C38 109.0(3) . .
C1 C4 C3 111.3(3) . .
C38 C4 C3 105.5(3) . .
C1 C4 C2 111.1(3) . .
C38 C4 C2 109.1(3) . .
C3 C4 C2 110.6(3) . .
O4 C5 C6 123.7(3) . .
O4 C5 C14 113.3(3) . .
C6 C5 C14 123.0(3) . .
C7 C6 C5 124.2(3) . .
O5 C7 C6 124.4(3) . .
O5 C7 C18 113.4(3) . .
C6 C7 C18 122.3(3) . .
O6 C8 C9 123.9(3) . .
O6 C8 C22 114.5(3) . .
C9 C8 C22 121.5(3) . .
C10 C9 C8 124.2(3) . .
O7 C10 C9 124.2(3) . .
O7 C10 C26 114.0(4) . .
C9 C10 C26 121.8(3) . .
O8 C11 C12 123.5(3) . .
O8 C11 C30 115.3(3) . .
C12 C11 C30 121.2(3) . .
C11 C12 C13 124.4(3) . .
O9 C13 C12 123.5(3) . .
O9 C13 C34 114.7(3) . .
C12 C13 C34 121.7(3) . .
C17 C14 C5 107.4(3) . .
C17 C14 C16 110.2(3) . .
C5 C14 C16 113.1(3) . .
C17 C14 C15 109.0(4) . .
C5 C14 C15 108.2(3) . .
C16 C14 C15 108.9(3) . .
C19 C18 C21 110.7(4) . .
C19 C18 C20 110.4(3) . .
C21 C18 C20 108.3(3) . .
C19 C18 C7 106.5(3) . .
C21 C18 C7 108.0(3) . .
C20 C18 C7 112.9(3) . .
C23 C22 C8 108.1(3) . .
C23 C22 C24 109.5(4) . .
C8 C22 C24 107.3(3) . .
C23 C22 C25 109.0(4) . .
C8 C22 C25 113.6(3) . .
C24 C22 C25 109.2(4) . .
C29 C26 C27 109.5(6) . .
C29 C26 C28 110.4(5) . .
C27 C26 C28 108.9(5) . .
C29 C26 C10 106.2(4) . .
C27 C26 C10 108.4(4) . .
C28 C26 C10 113.3(4) . .
C33 C30 C32 110.9(4) . .
C33 C30 C11 111.0(4) . .
C32 C30 C11 113.7(4) . .
C33 C30 C31 109.2(6) . .
C32 C30 C31 105.6(5) . .
C11 C30 C31 106.2(3) . .
C35 C34 C36 109.5(4) . .
C35 C34 C13 107.7(3) . .
C36 C34 C13 113.7(3) . .
C35 C34 C37 109.1(4) . .
C36 C34 C37 109.3(4) . .
C13 C34 C37 107.3(3) . .
C39 C38 C4 118.7(3) . .
C40 C39 C38 112.8(3) . .
C41 C40 C39 118.9(4) . .
C40 C41 C42 118.3(4) . .
C43 C42 C41 124.4(5) . .
C42 C43 C44 120.7(5) . .
C45 C44 C43 118.5(6) . .
C44 C45 C46 117.7(5) . .
C45 C46 S1 113.3(4) . .
C47 S1 C46 100.7 . .
O10 C47 C48 124.0 . .
O10 C47 S1 122.4 . .
C48 C47 S1 113.6 . .
C47A S1A C46A 100.7 . .
O10A C47A C48A 124.0 . .
O10A C47A S1A 122.4 . .
C48A C47A S1A 113.6 . .
C45B C44B C43B 109.7(19) . .
C44B C45B C46B 102.4(17) . .
C45B C46B S1B 107.8(11) . .
C47B S1B C46B 100.7 . .
O10B C47B C48B 124.0 . .
O10B C47B S1B 122.4 . .
C48B C47B S1B 113.6 . .

loop_
_geom_bond_atom_site_label_1
_geom_bond_atom_site_label_2
_geom_bond_distance
_geom_bond_site_symmetry_2
Cr1 O3 1.956(2) 2_755
Cr1 O3 1.956(2) .
Cr1 O2 1.957(2) .
Cr1 O2 1.957(2) 2_755
Cr1 O1 1.961(2) 2_755
Cr1 O1 1.961(2) .
Fe2 O1 1.977(2) .
Fe2 O1 1.977(2) 2_755
Fe2 O5 1.9943(19) .
Fe2 O5 1.9943(19) 2_755
Fe2 O4 2.000(2) 2_755
Fe2 O4 2.000(2) .
Fe3 O3 1.979(2) .
Fe3 O2 1.980(2) 2_755
Fe3 O7 2.001(2) .
Fe3 O6 2.002(2) .
Fe3 O9 2.003(2) .
Fe3 O8 2.003(3) .
O1 C1 1.423(4) .
O2 C2 1.416(4) .
O2 Fe3 1.980(2) 2_755
O3 C3 1.415(4) .
O4 C5 1.265(4) .
O5 C7 1.266(4) .
O6 C8 1.264(4) .
O7 C10 1.268(4) .
O8 C11 1.271(4) .
O9 C13 1.262(4) .
C1 C4 1.527(5) .
C2 C4 1.543(4) .
C3 C4 1.542(4) .
C4 C38 1.540(5) .
C5 C6 1.395(4) .
C5 C14 1.534(5) .
C6 C7 1.389(5) .
C7 C18 1.541(4) .
C8 C9 1.398(5) .
C8 C22 1.528(5) .
C9 C10 1.380(6) .
C10 C26 1.537(5) .
C11 C12 1.384(5) .
C11 C30 1.531(5) .
C12 C13 1.396(5) .
C13 C34 1.529(5) .
C14 C17 1.525(5) .
C14 C16 1.534(5) .
C14 C15 1.535(5) .
C18 C19 1.521(5) .
C18 C21 1.524(5) .
C18 C20 1.525(5) .
C22 C23 1.522(6) .
C22 C24 1.532(6) .
C22 C25 1.533(5) .
C26 C29 1.505(8) .
C26 C27 1.519(8) .
C26 C28 1.521(7) .
C30 C33 1.491(6) .
C30 C32 1.507(6) .
C30 C31 1.559(8) .
C34 C35 1.524(6) .
C34 C36 1.528(6) .
C34 C37 1.539(5) .
C38 C39 1.522(5) .
C39 C40 1.501(6) .
C40 C41 1.468(6) .
C41 C42 1.471(7) .
C42 C43 1.444(7) .
C43 C44 1.513(8) .
C44 C45 1.433(8) .
C45 C46 1.486(8) .
C46 S1 1.8054 .
S1 C47 1.7720 .
C47 O10 1.2080 .
C47 C48 1.4943 .
C46A S1A 1.8055 .
S1A C47A 1.7719 .
C47A O10A 1.2079 .
C47A C48A 1.4943 .
C43B C44B 1.53(2) .
C44B C45B 1.49(2) .
C45B C46B 1.53(2) .
C46B S1B 1.8054 .
S1B C47B 1.7719 .
C47B O10B 1.2080 .
C47B C48B 1.4943 .
